data_2218946
loop_
_publ_author_name
'Sun, Rong'
'Cheng, Xiang-Wei'

_publ_section_title
;
 (<i>E</i>)-Methyl <i>N</i>'-(4-bromobenzylidene)hydrazinecarboxylate
 at 123 K
;
_journal_coeditor_code CI2632
_journal_issue 8
_journal_name_full 'Acta Crystallographica Section E'
_journal_page_first o1544
_journal_paper_doi 10.1107/S1600536808021983
_journal_volume 64
_journal_year 2008
_chemical_formula_iupac 'C9 H9 Br N2 O2'
_chemical_formula_moiety 'C9 H9 Br N2 O2'
_chemical_formula_sum 'C9 H9 Br N2 O2'
_chemical_formula_weight 257.09
_chemical_name_systematic
;
(<i>E</i>)-Methyl N'-(4-bromobenzylidene)hydrazinecarboxylate
;
_space_group_IT_number 14
_symmetry_cell_setting monoclinic
_symmetry_space_group_name_Hall '-P 2ybc'
_symmetry_space_group_name_H-M 'P 1 21/c 1'
_atom_sites_solution_hydrogens geom
_atom_sites_solution_primary direct
_atom_sites_solution_secondary difmap
_audit_creation_method SHELXL-97
_cell_angle_alpha 90.00
_cell_angle_beta 95.967(3)
_cell_angle_gamma 90.00
_cell_formula_units_Z 8
_cell_length_a 13.8585(10)
_cell_length_b 9.5257(7)
_cell_length_c 15.5871(11)
_cell_measurement_reflns_used 3610
_cell_measurement_temperature 123(2)
_cell_measurement_theta_max 25.0
_cell_measurement_theta_min 1.5
_cell_volume 2046.5(3)
_computing_cell_refinement 'SAINT (Bruker, 2002)'
_computing_data_collection 'SMART (Bruker, 2002)'
_computing_data_reduction 'SAINT (Bruker, 2002)'
_computing_molecular_graphics 'SHELXTL (Sheldrick, 2008)'
_computing_publication_material 'SHELXTL (Sheldrick, 2008)'
_computing_structure_refinement 'SHELXL97 (Sheldrick, 2008)'
_computing_structure_solution 'SHELXS97 (Sheldrick, 2008)'
_diffrn_ambient_temperature 123(2)
_diffrn_measured_fraction_theta_full 0.999
_diffrn_measured_fraction_theta_max 0.999
_diffrn_measurement_device_type 'Bruker SMART CCD area-detector'
_diffrn_measurement_method '\f and \w'
_diffrn_radiation_monochromator graphite
_diffrn_radiation_source 'fine-focus sealed tube'
_diffrn_radiation_type MoK\a
_diffrn_radiation_wavelength 0.71073
_diffrn_reflns_av_R_equivalents 0.0560
_diffrn_reflns_av_sigmaI/netI 0.0391
_diffrn_reflns_limit_h_max 16
_diffrn_reflns_limit_h_min -16
_diffrn_reflns_limit_k_max 9
_diffrn_reflns_limit_k_min -11
_diffrn_reflns_limit_l_max 18
_diffrn_reflns_limit_l_min -18
_diffrn_reflns_number 20978
_diffrn_reflns_theta_full 25.02
_diffrn_reflns_theta_max 25.02
_diffrn_reflns_theta_min 1.48
_diffrn_standards_number 0
_exptl_absorpt_coefficient_mu 3.992
_exptl_absorpt_correction_T_max 0.3675
_exptl_absorpt_correction_T_min 0.3195
_exptl_absorpt_correction_type multi-scan
_exptl_absorpt_process_details '(SADABS; Bruker, 2002)'
_exptl_crystal_colour colourless
_exptl_crystal_density_diffrn 1.669
_exptl_crystal_density_method 'not measured'
_exptl_crystal_description Block
_exptl_crystal_F_000 1024
_exptl_crystal_size_max 0.30
_exptl_crystal_size_mid 0.26
_exptl_crystal_size_min 0.25
_refine_diff_density_max 0.756
_refine_diff_density_min -0.486
_refine_ls_extinction_coef 0.0078(6)
_refine_ls_extinction_expression Fc^*^=kFc[1+0.001xFc^2^\l^3^/sin(2\q)]^-1/4^
_refine_ls_extinction_method 'SHELXL97 (Sheldrick, 2008)'
_refine_ls_goodness_of_fit_ref 1.047
_refine_ls_hydrogen_treatment constr
_refine_ls_matrix_type full
_refine_ls_number_parameters 254
_refine_ls_number_reflns 3610
_refine_ls_number_restraints 0
_refine_ls_restrained_S_all 1.047
_refine_ls_R_factor_all 0.0606
_refine_ls_R_factor_gt 0.0363
_refine_ls_shift/su_max 0.001
_refine_ls_shift/su_mean 0.000
_refine_ls_structure_factor_coef Fsqd
_refine_ls_weighting_details 'calc w=1/[\s^2^(Fo^2^)+(0.048P)^2^+0.8965P] where P=(Fo^2^+2Fc^2^)/3'
_refine_ls_weighting_scheme calc
_refine_ls_wR_factor_gt 0.0915
_refine_ls_wR_factor_ref 0.0986
_reflns_number_gt 2615
_reflns_number_total 3610
_reflns_threshold_expression I>2\s(I)
_cod_data_source_file ci2632.cif
_cod_data_source_block I
_cod_depositor_comments
;
The following automatic conversions were performed:
'_symmetry_cell_setting' value 'Monoclinic' changed to 'monoclinic'
according to '/home/saulius/struct/CIF-dictionaries/cif_core.dic'
dictionary named 'cif_core.dic' version 2.4.1 from 2010-06-29.

Automatic conversion script
Id: cif_fix_enum 1527 2010-12-29 10:47:43Z saulius 

The following automatic conversions were performed:

'_symmetry_cell_setting' value 'Monoclinic' changed to 'monoclinic'
according to /home/saulius/struct/CIF-dictionaries/cif_core.dic
dictionary named 'cif_core.dic' version 2.4.1 from 2010-06-29.

Automatic conversion script
Id: cif_fix_values 1715 2011-07-08 13:25:40Z adriana 
;
_cod_original_sg_symbol_H-M 'P 21/c'
_cod_database_code 2218946
_cod_database_fobs_code 2218946

loop_
_symmetry_equiv_pos_as_xyz
'x, y, z'
'-x, y+1/2, -z+1/2'
'-x, -y, -z'
'x, -y-1/2, z-1/2'

loop_
_atom_site_type_symbol
_atom_site_label
_atom_site_fract_x
_atom_site_fract_y
_atom_site_fract_z
_atom_site_U_iso_or_equiv
_atom_site_adp_type
_atom_site_calc_flag
_atom_site_refinement_flags
_atom_site_occupancy
Br Br2 0.54645(3) 0.79291(5) 0.97542(3) 0.07171(19) Uani d . 1
Br Br1 0.53903(3) 0.13944(5) 0.80455(3) 0.0767(2) Uani d . 1
O O2 -0.13460(16) 0.5200(3) 0.56109(14) 0.0519(6) Uani d . 1
O O1 -0.05639(17) 0.5733(3) 0.69189(14) 0.0545(6) Uani d . 1
O O3 -0.01087(16) 0.2800(3) 0.95955(15) 0.0562(6) Uani d . 1
O O4 -0.12520(16) 0.3158(3) 0.84755(15) 0.0558(6) Uani d . 1
N N2 -0.00584(19) 0.3978(3) 0.60735(17) 0.0473(7) Uani d . 1
H H2A -0.0224 0.3431 0.5628 0.057 Uiso calc R 1
N N4 0.0057(2) 0.4480(3) 0.85778(17) 0.0484(7) Uani d . 1
H H4A -0.0223 0.4915 0.8120 0.058 Uiso calc R 1
N N3 0.09646(19) 0.4870(3) 0.89337(16) 0.0473(7) Uani d . 1
N N1 0.07984(19) 0.3755(3) 0.65906(16) 0.0447(7) Uani d . 1
C C8 -0.0638(2) 0.5048(4) 0.6263(2) 0.0423(7) Uani d . 1
C C6 0.2240(2) 0.2373(3) 0.6832(2) 0.0420(7) Uani d . 1
C C7 0.1282(2) 0.2684(4) 0.6391(2) 0.0443(8) Uani d . 1
H H7 0.1012 0.2075 0.5946 0.053 Uiso calc R 1
C C16 0.1337(2) 0.5923(4) 0.8575(2) 0.0473(8) Uani d . 1
H H16 0.0977 0.6392 0.8109 0.057 Uiso calc R 1
C C14 0.2665(3) 0.7650(4) 0.8564(2) 0.0527(9) Uani d . 1
H H14 0.2265 0.8183 0.8154 0.063 Uiso calc R 1
C C3 0.2686(3) 0.1104(4) 0.6674(2) 0.0519(9) Uani d . 1
H H3 0.2350 0.0434 0.6304 0.062 Uiso calc R 1
C C17 -0.0398(2) 0.3416(4) 0.8945(2) 0.0435(8) Uani d . 1
C C15 0.2313(2) 0.6402(3) 0.8879(2) 0.0449(8) Uani d . 1
C C18 -0.1841(3) 0.2064(4) 0.8805(3) 0.0655(10) Uani d . 1
H H18A -0.2442 0.1955 0.8421 0.098 Uiso calc R 1
H H18B -0.1998 0.2321 0.9384 0.098 Uiso calc R 1
H H18C -0.1481 0.1177 0.8835 0.098 Uiso calc R 1
C C4 0.3665(2) 0.3015(4) 0.7766(2) 0.0519(9) Uani d . 1
H H4 0.4004 0.3664 0.8150 0.062 Uiso calc R 1
C C2 0.3607(3) 0.0802(4) 0.7048(2) 0.0566(9) Uani d . 1
H H2 0.3904 -0.0069 0.6937 0.068 Uiso calc R 1
C C5 0.2746(3) 0.3315(4) 0.7396(2) 0.0508(9) Uani d . 1
H H5 0.2450 0.4178 0.7526 0.061 Uiso calc R 1
C C13 0.2918(3) 0.5639(4) 0.9480(2) 0.0552(9) Uani d . 1
H H13 0.2691 0.4785 0.9703 0.066 Uiso calc R 1
C C10 0.3585(3) 0.8122(4) 0.8839(2) 0.0562(9) Uani d . 1
H H10 0.3815 0.8979 0.8625 0.067 Uiso calc R 1
C C11 0.4167(2) 0.7338(4) 0.9426(2) 0.0521(9) Uani d . 1
C C1 0.4090(2) 0.1767(4) 0.7578(2) 0.0484(8) Uani d . 1
C C9 -0.2049(3) 0.6282(4) 0.5732(3) 0.0651(10) Uani d . 1
H H9A -0.2534 0.6314 0.5228 0.098 Uiso calc R 1
H H9B -0.1721 0.7192 0.5802 0.098 Uiso calc R 1
H H9C -0.2371 0.6073 0.6248 0.098 Uiso calc R 1
C C12 0.3837(3) 0.6103(4) 0.9756(2) 0.0575(9) Uani d . 1
H H12 0.4241 0.5578 1.0168 0.069 Uiso calc R 1

loop_
_atom_site_aniso_label
_atom_site_aniso_U_11
_atom_site_aniso_U_22
_atom_site_aniso_U_33
_atom_site_aniso_U_12
_atom_site_aniso_U_13
_atom_site_aniso_U_23
Br2 0.0498(2) 0.0817(3) 0.0820(3) -0.0070(2) -0.00095(19) -0.0060(2)
Br1 0.0418(2) 0.1006(4) 0.0865(3) 0.0154(2) 0.00182(18) 0.0141(2)
O2 0.0420(12) 0.0612(15) 0.0504(13) 0.0084(11) -0.0059(10) -0.0043(11)
O1 0.0605(15) 0.0590(15) 0.0427(13) 0.0140(12) -0.0011(11) -0.0030(12)
O3 0.0524(14) 0.0644(17) 0.0493(14) 0.0002(12) -0.0066(11) 0.0131(12)
O4 0.0439(13) 0.0578(15) 0.0625(14) -0.0003(11) -0.0102(11) 0.0068(12)
N2 0.0409(15) 0.0501(17) 0.0487(15) 0.0057(13) -0.0060(12) -0.0100(13)
N4 0.0487(16) 0.0476(18) 0.0459(15) 0.0009(13) -0.0096(12) 0.0090(13)
N3 0.0452(16) 0.0499(18) 0.0453(15) 0.0034(13) -0.0025(12) -0.0006(13)
N1 0.0415(15) 0.0497(18) 0.0420(14) 0.0004(13) -0.0005(11) 0.0008(12)
C8 0.0357(16) 0.049(2) 0.0417(18) -0.0013(15) 0.0014(13) 0.0047(16)
C6 0.0416(17) 0.0395(19) 0.0449(17) 0.0017(15) 0.0045(13) 0.0022(14)
C7 0.0448(18) 0.040(2) 0.0470(18) -0.0026(15) 0.0012(14) -0.0019(15)
C16 0.052(2) 0.045(2) 0.0430(18) 0.0084(16) 0.0009(15) -0.0022(16)
C14 0.057(2) 0.048(2) 0.052(2) 0.0085(17) -0.0007(16) 0.0052(17)
C3 0.055(2) 0.043(2) 0.057(2) -0.0030(17) 0.0008(16) -0.0047(16)
C17 0.0405(17) 0.045(2) 0.0437(18) 0.0097(15) -0.0005(14) -0.0026(15)
C15 0.0474(18) 0.043(2) 0.0436(17) 0.0068(16) 0.0022(14) -0.0030(15)
C18 0.048(2) 0.070(3) 0.078(3) -0.005(2) -0.0002(18) 0.001(2)
C4 0.0491(19) 0.048(2) 0.056(2) -0.0009(17) -0.0036(16) -0.0030(16)
C2 0.055(2) 0.049(2) 0.068(2) 0.0130(18) 0.0124(18) 0.0032(18)
C5 0.053(2) 0.043(2) 0.055(2) 0.0035(16) -0.0003(16) -0.0064(16)
C13 0.061(2) 0.045(2) 0.058(2) 0.0010(18) 0.0006(17) 0.0061(17)
C10 0.059(2) 0.052(2) 0.058(2) -0.0010(18) 0.0059(17) 0.0058(17)
C11 0.0416(18) 0.057(2) 0.057(2) 0.0005(17) 0.0024(15) -0.0102(17)
C1 0.0379(17) 0.054(2) 0.0537(19) 0.0032(16) 0.0041(15) 0.0096(17)
C9 0.0423(19) 0.072(3) 0.078(3) 0.0148(19) -0.0051(18) 0.004(2)
C12 0.054(2) 0.053(2) 0.062(2) 0.0061(18) -0.0060(17) 0.0071(18)

loop_
_atom_type_symbol
_atom_type_description
_atom_type_scat_dispersion_real
_atom_type_scat_dispersion_imag
_atom_type_scat_source
C C 0.0033 0.0016 'International Tables Vol C Tables 4.2.6.8 and 6.1.1.4'
H H 0.0000 0.0000 'International Tables Vol C Tables 4.2.6.8 and 6.1.1.4'
N N 0.0061 0.0033 'International Tables Vol C Tables 4.2.6.8 and 6.1.1.4'
O O 0.0106 0.0060 'International Tables Vol C Tables 4.2.6.8 and 6.1.1.4'
Br Br -0.2901 2.4595 'International Tables Vol C Tables 4.2.6.8 and 6.1.1.4'

loop_
_geom_angle_atom_site_label_1
_geom_angle_atom_site_label_2
_geom_angle_atom_site_label_3
_geom_angle
C8 O2 C9 115.3(3)
C17 O4 C18 115.7(3)
C8 N2 N1 118.9(3)
C8 N2 H2A 120.5
N1 N2 H2A 120.5
C17 N4 N3 118.7(3)
C17 N4 H4A 120.7
N3 N4 H4A 120.7
C16 N3 N4 115.4(3)
C7 N1 N2 115.0(3)
O1 C8 O2 124.9(3)
O1 C8 N2 126.4(3)
O2 C8 N2 108.6(3)
C5 C6 C3 117.9(3)
C5 C6 C7 122.7(3)
C3 C6 C7 119.5(3)
N1 C7 C6 121.4(3)
N1 C7 H7 119.3
C6 C7 H7 119.3
N3 C16 C15 120.3(3)
N3 C16 H16 119.9
C15 C16 H16 119.9
C10 C14 C15 121.1(3)
C10 C14 H14 119.5
C15 C14 H14 119.5
C2 C3 C6 121.1(3)
C2 C3 H3 119.5
C6 C3 H3 119.5
O3 C17 O4 124.4(3)
O3 C17 N4 126.4(3)
O4 C17 N4 109.2(3)
C13 C15 C14 118.2(3)
C13 C15 C16 121.8(3)
C14 C15 C16 120.0(3)
O4 C18 H18A 109.5
O4 C18 H18B 109.5
H18A C18 H18B 109.5
O4 C18 H18C 109.5
H18A C18 H18C 109.5
H18B C18 H18C 109.5
C1 C4 C5 119.4(3)
C1 C4 H4 120.3
C5 C4 H4 120.3
C1 C2 C3 119.4(3)
C1 C2 H2 120.3
C3 C2 H2 120.3
C4 C5 C6 121.0(3)
C4 C5 H5 119.5
C6 C5 H5 119.5
C12 C13 C15 121.0(3)
C12 C13 H13 119.5
C15 C13 H13 119.5
C14 C10 C11 119.3(3)
C14 C10 H10 120.4
C11 C10 H10 120.4
C10 C11 C12 121.1(3)
C10 C11 Br2 119.3(3)
C12 C11 Br2 119.5(3)
C2 C1 C4 121.3(3)
C2 C1 Br1 119.4(3)
C4 C1 Br1 119.3(3)
O2 C9 H9A 109.5
O2 C9 H9B 109.5
H9A C9 H9B 109.5
O2 C9 H9C 109.5
H9A C9 H9C 109.5
H9B C9 H9C 109.5
C13 C12 C11 119.3(3)
C13 C12 H12 120.3
C11 C12 H12 120.3

loop_
_geom_bond_atom_site_label_1
_geom_bond_atom_site_label_2
_geom_bond_distance
Br2 C11 1.903(3)
Br1 C1 1.906(3)
O2 C8 1.345(4)
O2 C9 1.445(4)
O1 C8 1.208(4)
O3 C17 1.204(4)
O4 C17 1.348(4)
O4 C18 1.450(5)
N2 C8 1.349(4)
N2 N1 1.380(3)
N2 H2A 0.88
N4 C17 1.352(4)
N4 N3 1.372(4)
N4 H4A 0.88
N3 C16 1.283(4)
N1 C7 1.277(4)
C6 C5 1.393(4)
C6 C3 1.392(5)
C6 C7 1.460(4)
C7 H7 0.95
C16 C15 1.458(5)
C16 H16 0.95
C14 C10 1.377(5)
C14 C15 1.394(5)
C14 H14 0.95
C3 C2 1.377(5)
C3 H3 0.95
C15 C13 1.394(5)
C18 H18A 0.98
C18 H18B 0.98
C18 H18C 0.98
C4 C1 1.371(5)
C4 C5 1.374(5)
C4 H4 0.95
C2 C1 1.364(5)
C2 H2 0.95
C5 H5 0.95
C13 C12 1.375(5)
C13 H13 0.95
C10 C11 1.376(5)
C10 H10 0.95
C11 C12 1.380(5)
C9 H9A 0.98
C9 H9B 0.98
C9 H9C 0.98
C12 H12 0.95

loop_
_geom_hbond_atom_site_label_D
_geom_hbond_atom_site_label_H
_geom_hbond_atom_site_label_A
_geom_hbond_site_symmetry_A
_geom_hbond_distance_DH
_geom_hbond_distance_HA
_geom_hbond_distance_DA
_geom_hbond_angle_DHA
_geom_hbond_publ_flag
N2 H2A O3 4_565 0.88 2.01 2.854(4) 160 yes
N4 H4A O1 . 0.88 2.04 2.896(3) 165 yes
C7 H7 O3 4_565 0.95 2.49 3.261(4) 139 yes
C9 H9A Br2 4_475 0.98 2.89 3.697(3) 141 yes
C18 H18C N1 2_546 0.98 2.60 3.548(5) 162 yes

loop_
_geom_torsion_atom_site_label_1
_geom_torsion_atom_site_label_2
_geom_torsion_atom_site_label_3
_geom_torsion_atom_site_label_4
_geom_torsion
C17 N4 N3 C16 -177.3(3)
C8 N2 N1 C7 176.9(3)
C9 O2 C8 O1 0.5(5)
C9 O2 C8 N2 178.0(3)
N1 N2 C8 O1 -11.7(5)
N1 N2 C8 O2 170.8(3)
N2 N1 C7 C6 174.9(3)
C5 C6 C7 N1 -9.9(5)
C3 C6 C7 N1 171.6(3)
N4 N3 C16 C15 -177.9(3)
C5 C6 C3 C2 -1.6(5)
C7 C6 C3 C2 177.0(3)
C18 O4 C17 O3 0.5(5)
C18 O4 C17 N4 -178.2(3)
N3 N4 C17 O3 4.3(5)
N3 N4 C17 O4 -177.0(3)
C10 C14 C15 C13 -0.1(5)
C10 C14 C15 C16 -179.7(3)
N3 C16 C15 C13 8.7(5)
N3 C16 C15 C14 -171.7(3)
C6 C3 C2 C1 -0.2(5)
C1 C4 C5 C6 0.0(5)
C3 C6 C5 C4 1.7(5)
C7 C6 C5 C4 -176.8(3)
C14 C15 C13 C12 0.0(5)
C16 C15 C13 C12 179.6(3)
C15 C14 C10 C11 0.7(5)
C14 C10 C11 C12 -1.2(6)
C14 C10 C11 Br2 176.3(3)
C3 C2 C1 C4 2.0(5)
C3 C2 C1 Br1 -176.7(3)
C5 C4 C1 C2 -1.8(5)
C5 C4 C1 Br1 176.8(3)
C15 C13 C12 C11 -0.5(6)
C10 C11 C12 C13 1.1(6)
Br2 C11 C12 C13 -176.4(3)

loop_
_cod_related_entry_id
_cod_related_entry_database
_cod_related_entry_code
1 ChemSpider 5286907
